data_4338840
loop_
_publ_author_name
'Levi, E.'
'Mitelman, A.'
'Aurbach, D.'
'Isnard, O.'

_publ_section_title
;
 On the mechanism of triclinic distortion in Chevrel Phase as probed by
 in-situ neutron diffraction.
;
_journal_issue 18
_journal_name_full 'Inorganic chemistry'
_journal_page_first 7528
_journal_page_last 7535
_journal_paper_doi 10.1021/ic7008573
_journal_volume 46
_journal_year 2007
_chemical_formula_moiety 'Mg3 Mo18 Se24'
_chemical_formula_sum 'Mg3 Mo18 Se24'
_chemical_formula_weight 3695.04
_chemical_name_common 'Chevrel phase'
_chemical_name_systematic
;
zinc dihydroxide divanadate dihydrate
;
_space_group_crystal_system trigonal
_space_group_IT_number 148
_space_group_name_Hall '-R 3'
_space_group_name_H-M_alt 'R -3'
_symmetry_space_group_name_Hall '-R 3'
_symmetry_space_group_name_H-M 'R -3 :H'
_cell_angle_alpha 90.00000
_cell_angle_beta 90.00000
_cell_angle_gamma 120.00000
_cell_formula_units_Z 1
_cell_length_a 9.8489(1)
_cell_length_b 9.8489(1)
_cell_length_c 11.0567(2)
_cell_measurement_temperature 573
_cell_volume 928.82(2)
_computing_structure_refinement FULLPROF
_diffrn_ambient_temperature 573
_diffrn_measurement_device_type D1A(ILL)
_diffrn_radiation_monochromator none
_diffrn_source 'nuclear reactor'
_exptl_crystal_density_diffrn 6.605
_exptl_crystal_density_method 'not measured'
_pd_char_colour black
_pd_instr_location ' ?'
_pd_meas_2theta_range_inc 0.050000
_pd_meas_2theta_range_max 151.45000
_pd_meas_2theta_range_min 3.00000
_pd_meas_number_of_points 2970
_pd_proc_2theta_range_inc 0.050000
_pd_proc_2theta_range_max 153.3398
_pd_proc_2theta_range_min 4.8898
_pd_proc_ls_background_function 'square polynomial for each range'
_pd_proc_ls_pref_orient_corr ' ?'
_pd_proc_ls_profile_function pseudo-Voigt
_pd_proc_ls_prof_R_factor 5.9744
_pd_proc_ls_prof_wR_expected 4.4414
_pd_proc_ls_prof_wR_factor 7.7601
_pd_spec_mounting ' powder '
_pd_spec_mount_mode transmission
_pd_spec_shape irregular
_refine_ls_goodness_of_fit_all 3.0527
_refine_ls_number_parameters 46
_refine_ls_number_restraints 0
_refine_ls_R_I_factor 3.9050
_refine_ls_shift/su_max 0.01
_cod_data_source_file ic7008573-file003.cif
_cod_data_source_block MgMo6Se8
_cod_depositor_comments
;
The following automatic conversions were performed:

'_space_group_crystal_system' value 'Trigonal' changed to 'trigonal'
according to
/usr/data/users/saulius/automatic-downloads/retrospective/ACS/lib/dictionaries/cif_core.dic
dictionary named 'cif_core.dic' version 2.4.2 from 2011-04-26.

Automatic conversion script
Id: cif_fix_values 2281 2013-09-26 08:29:07Z andrius 
;
_cod_database_code 4338840

loop_
_symmetry_equiv_pos_site_id
_symmetry_equiv_pos_as_xyz
1 x,y,z
2 -y,x-y,z
3 -x+y,-x,z
4 -x,-y,-z
5 y,-x+y,-z
6 x-y,x,-z
7 x+2/3,y+1/3,z+1/3
8 -y+2/3,x-y+1/3,z+1/3
9 -x+y+2/3,-x+1/3,z+1/3
10 -x+2/3,-y+1/3,-z+1/3
11 y+2/3,-x+y+1/3,-z+1/3
12 x-y+2/3,x+1/3,-z+1/3
13 x+1/3,y+2/3,z+2/3
14 -y+1/3,x-y+2/3,z+2/3
15 -x+y+1/3,-x+2/3,z+2/3
17 -x+1/3,-y+2/3,-z+2/3
18 y+1/3,-x+y+2/3,-z+2/3
19 x-y+1/3,x+2/3,-z+2/3

loop_
_atom_site_label
_atom_site_fract_x
_atom_site_fract_y
_atom_site_fract_z
_atom_site_U_iso_or_equiv
_atom_site_adp_type
_atom_site_occupancy
_atom_site_type_symbol
Mo 0.0162(3) 0.1658(3) 0.3975(3) 0.0134(6) Uiso 1.00000 MO
Se1 0.3219(3) 0.2857(2) 0.4121(3) 0.0170(7) Uiso 1.00000 SE
Se2 0.00000 0.00000 0.2147(3) 0.0166(13) Uiso 1.00000 SE
Mg 0.7743(19) 0.392(4) 0.345(2) 0.01268 Uiso 0.16667 MG

loop_
_atom_type_symbol
_atom_type_description
_atom_type_scat_source
_atom_type_scat_length_neutron
Mo Mo V.F._Sears_Neutron_News_3_26_(1992) 0.67150
Se Se V.F._Sears_Neutron_News_3_26_(1992) 0.79700
Mg Mg V.F._Sears_Neutron_News_3_26_(1992) 0.53750

loop_
_diffrn_radiation_type
_diffrn_radiation_wavelength
neutron 1.91060

loop_
_geom_angle_atom_site_label_1
_geom_angle_atom_site_label_2
_geom_angle_atom_site_label_3
_geom_angle_site_symmetry_1
_geom_angle_site_symmetry_3
_geom_angle
_geom_angle_publ_flag
Se1 Mg Se2 3_665 10_555 119.8(8) no
Se1 Mg Se2 16_655 7_555 130.0(8) no
Se2 Mg Se2 7_555 10_555 137.6(7) no

loop_
_geom_bond_atom_site_label_1
_geom_bond_atom_site_label_2
_geom_bond_site_symmetry_2
_geom_bond_distance
_geom_bond_publ_flag
Mo Mo 2_555 2.701(3) yes
Mo Mo 3_555 2.701(5) yes
Mo Mo 5_556 2.751(5) yes
Mo Mo 6_556 2.751(4) yes
Mo Se1 1_555 2.633(4) yes
Mo Se1 2_555 2.589(4) yes
Mo Se1 6_556 2.556(4) yes
Mo Se1 16_555 2.663(4) yes
Mo Se2 1_555 2.553(4) yes
Mg Se1 3_665 2.59(3) yes
Mg Se1 16_655 2.59(3) yes
Mg Se2 7_555 2.43(2) yes
Mg Se2 10_555 2.67(2) yes
Mg Mg 2_655 1.59(4) yes
Mg Mg 3_665 1.59(3) yes
Mg Mg 16_655 1.85(2) yes
Mg Mg 17_555 0.95(5) yes
Mg Mg 18_545 0.95(5) yes
